data_7710298
loop_
_publ_author_name
'Branfoot, Callum'
'Pringle, Paul G.'
'Pridmore, Natalie E.'
'Young, Tom'
'Wass, Duncan'

_publ_section_title
;
 Heterometathesis of diphosphanes (R2P--PR2) with dichalcogenides
 (R'E--ER', E = O, S, Se, Te)
;
_journal_name_full 'Dalton Transactions'
_journal_paper_doi 10.1039/D2DT01093C
_journal_year 2022
_chemical_formula_moiety 'C18 H15 P Se'
_chemical_formula_sum 'C18 H15 P Se'
_chemical_formula_weight 341.23
_space_group_crystal_system monoclinic
_space_group_IT_number 14
_space_group_name_Hall '-P 2ybc'
_space_group_name_H-M_alt 'P 1 21/c 1'
_atom_sites_solution_hydrogens geom
_atom_sites_solution_primary iterative
_audit_creation_date 2019-05-14
_audit_creation_method
;
Olex2 1.2
(compiled 2018.05.29 svn.r3508 for OlexSys, GUI svn.r5506)
;
_audit_update_record
;
2022-03-25 deposited with the CCDC.	2022-05-20 downloaded from the CCDC.
;
_cell_angle_alpha 90
_cell_angle_beta 107.392(3)
_cell_angle_gamma 90
_cell_formula_units_Z 4
_cell_length_a 16.6381(7)
_cell_length_b 5.8673(3)
_cell_length_c 16.6147(7)
_cell_measurement_reflns_used 4296
_cell_measurement_temperature 100(2)
_cell_measurement_theta_max 28.10
_cell_measurement_theta_min 2.51
_cell_volume 1547.79(12)
_computing_cell_refinement 'SAINT V8.38A (?, 2016)'
_computing_data_reduction 'SAINT V8.38A (?, 2016)'
_computing_molecular_graphics 'Olex2 (Dolomanov et al., 2009)'
_computing_publication_material 'Olex2 (Dolomanov et al., 2009)'
_computing_structure_refinement 'ShelXL (Sheldrick, 2015)'
_computing_structure_solution
;
Superflip (Palatinus & Chapuis, 2007;Palatinus & van der Lee, 2008;
Palatinus et al., 2012)
;
_diffrn_ambient_temperature 100(2)
_diffrn_detector 'Bruker area detector'
_diffrn_detector_type 'CCD area detector'
_diffrn_measured_fraction_theta_full 1.000
_diffrn_measured_fraction_theta_max 0.998
_diffrn_measurement_device 'Bruker Apex II kappa CCD area detector'
_diffrn_measurement_device_type 'Bruker Apex II kappa CCD area detector'
_diffrn_measurement_method '\f and \w scans'
_diffrn_radiation_monochromator graphite
_diffrn_radiation_type MoK\a
_diffrn_radiation_wavelength 0.71073
_diffrn_reflns_av_R_equivalents 0.0579
_diffrn_reflns_av_unetI/netI 0.0430
_diffrn_reflns_Laue_measured_fraction_full 1.000
_diffrn_reflns_Laue_measured_fraction_max 0.998
_diffrn_reflns_limit_h_max 23
_diffrn_reflns_limit_h_min -23
_diffrn_reflns_limit_k_max 6
_diffrn_reflns_limit_k_min -8
_diffrn_reflns_limit_l_max 22
_diffrn_reflns_limit_l_min -23
_diffrn_reflns_number 25128
_diffrn_reflns_point_group_measured_fraction_full 1.000
_diffrn_reflns_point_group_measured_fraction_max 0.998
_diffrn_reflns_theta_full 25.242
_diffrn_reflns_theta_max 30.013
_diffrn_reflns_theta_min 2.505
_diffrn_source 'fine-focus sealed tube'
_diffrn_standards_number 0
_exptl_absorpt_coefficient_mu 2.516
_exptl_absorpt_correction_T_max 0.7460
_exptl_absorpt_correction_T_min 0.5786
_exptl_absorpt_correction_type multi-scan
_exptl_absorpt_process_details
'SADABS-2016/2 (Bruker,2016/2) was used for absorption correction. wR2(int) was 0.0753 before and 0.0529 after correction. The Ratio of minimum to maximum transmission is 0.7756. The \l/2 correction factor is Not present.'
_exptl_crystal_colour 'clear colourless'
_exptl_crystal_colour_lustre clear
_exptl_crystal_colour_primary colourless
_exptl_crystal_density_diffrn 1.464
_exptl_crystal_description needle
_exptl_crystal_F_000 688
_exptl_crystal_size_max 0.416
_exptl_crystal_size_mid 0.18
_exptl_crystal_size_min 0.112
_refine_diff_density_max 0.578
_refine_diff_density_min -0.375
_refine_diff_density_rms 0.077
_refine_ls_extinction_method none
_refine_ls_goodness_of_fit_ref 1.037
_refine_ls_hydrogen_treatment constr
_refine_ls_matrix_type full
_refine_ls_number_parameters 181
_refine_ls_number_reflns 4519
_refine_ls_number_restraints 0
_refine_ls_restrained_S_all 1.037
_refine_ls_R_factor_all 0.0463
_refine_ls_R_factor_gt 0.0308
_refine_ls_shift/su_max 0.002
_refine_ls_shift/su_mean 0.000
_refine_ls_structure_factor_coef Fsqd
_refine_ls_weighting_details 'w=1/[\s^2^(Fo^2^)+(0.0270P)^2^+0.1402P] where P=(Fo^2^+2Fc^2^)/3'
_refine_ls_weighting_scheme calc
_refine_ls_wR_factor_gt 0.0624
_refine_ls_wR_factor_ref 0.0665
_reflns_Friedel_coverage 0.000
_reflns_number_gt 3586
_reflns_number_total 4519
_reflns_threshold_expression 'I > 2\s(I)'
_cod_data_source_file d2dt01093c2.cif
_cod_data_source_block 1
_cod_original_cell_volume 1547.78(12)
_cod_database_code 7710298
_shelxl_version_number 2013-4
_shelx_space_group_comment
;
The symmetry employed for this shelxl refinement is uniquely defined
by the following loop, which should always be used as a source of
symmetry information in preference to the above space-group names.
They are only intended as comments.
;
_shelx_estimated_absorpt_t_max 0.766
_shelx_estimated_absorpt_t_min 0.421
_olex2_refinement_description
;
1. Fixed Uiso
 At 1.2 times of:
  All C(H) groups
2.a Aromatic/amide H refined with riding coordinates:
 C2(H2), C3(H3), C4(H4), C5(H5), C6(H6), C8(H8), C9(H9), C10(H10), C11(H11),
 C12(H12), C14(H14), C15(H15), C16(H16), C17(H17), C18(H18)
;
_olex2_exptl_crystal_mounting_method 'Oil on glass fibre'
_olex2_submission_special_instructions 'No special instructions were received'

loop_
_space_group_symop_operation_xyz
'x, y, z'
'-x, y+1/2, -z+1/2'
'-x, -y, -z'
'x, -y-1/2, z-1/2'

loop_
_atom_site_label
_atom_site_type_symbol
_atom_site_fract_x
_atom_site_fract_y
_atom_site_fract_z
_atom_site_U_iso_or_equiv
_atom_site_adp_type
_atom_site_occupancy
_atom_site_site_symmetry_order
_atom_site_calc_flag
_atom_site_refinement_flags_posn
_atom_site_refinement_flags_adp
_atom_site_refinement_flags_occupancy
_atom_site_disorder_assembly
_atom_site_disorder_group
C1 C 0.63107(11) 0.6533(3) 0.19252(11) 0.0177(4) Uani 1 1 d . . . . .
C2 C 0.58452(12) 0.8376(3) 0.20642(13) 0.0229(4) Uani 1 1 d . . . . .
H2 H 0.6118 0.9601 0.2414 0.028 Uiso 1 1 calc R . . . .
C3 C 0.49794(13) 0.8420(3) 0.16898(14) 0.0278(4) Uani 1 1 d . . . . .
H3 H 0.4661 0.9685 0.1780 0.033 Uiso 1 1 calc R . . . .
C4 C 0.45786(13) 0.6637(3) 0.11867(13) 0.0269(4) Uani 1 1 d . . . . .
H4 H 0.3986 0.6676 0.0930 0.032 Uiso 1 1 calc R . . . .
C5 C 0.50463(12) 0.4783(4) 0.10567(12) 0.0256(4) Uani 1 1 d . . . . .
H5 H 0.4772 0.3544 0.0716 0.031 Uiso 1 1 calc R . . . .
C6 C 0.59121(12) 0.4743(3) 0.14238(12) 0.0221(4) Uani 1 1 d . . . . .
H6 H 0.6231 0.3483 0.1330 0.027 Uiso 1 1 calc R . . . .
C7 C 0.75761(11) 0.3764(3) 0.41035(11) 0.0156(4) Uani 1 1 d . . . . .
C8 C 0.71847(11) 0.5690(3) 0.43047(12) 0.0186(4) Uani 1 1 d . . . . .
H8 H 0.6998 0.6870 0.3900 0.022 Uiso 1 1 calc R . . . .
C9 C 0.70657(13) 0.5892(3) 0.50990(12) 0.0231(4) Uani 1 1 d . . . . .
H9 H 0.6799 0.7209 0.5233 0.028 Uiso 1 1 calc R . . . .
C10 C 0.73335(13) 0.4187(3) 0.56871(12) 0.0238(4) Uani 1 1 d . . . . .
H10 H 0.7253 0.4330 0.6227 0.029 Uiso 1 1 calc R . . . .
C11 C 0.77223(12) 0.2254(3) 0.54921(13) 0.0243(4) Uani 1 1 d . . . . .
H11 H 0.7908 0.1081 0.5900 0.029 Uiso 1 1 calc R . . . .
C12 C 0.78388(12) 0.2037(3) 0.47098(12) 0.0208(4) Uani 1 1 d . . . . .
H12 H 0.8100 0.0705 0.4579 0.025 Uiso 1 1 calc R . . . .
C13 C 0.88470(11) 0.3096(3) 0.33226(11) 0.0160(4) Uani 1 1 d . . . . .
C14 C 0.92253(12) 0.1278(3) 0.30341(12) 0.0211(4) Uani 1 1 d . . . . .
H14 H 0.8884 0.0128 0.2696 0.025 Uiso 1 1 calc R . . . .
C15 C 1.00980(13) 0.1132(3) 0.32372(14) 0.0255(4) Uani 1 1 d . . . . .
H15 H 1.0350 -0.0123 0.3043 0.031 Uiso 1 1 calc R . . . .
C16 C 1.05968(13) 0.2804(3) 0.37187(13) 0.0250(4) Uani 1 1 d . . . . .
H16 H 1.1193 0.2700 0.3858 0.030 Uiso 1 1 calc R . . . .
C17 C 1.02291(12) 0.4646(4) 0.40018(12) 0.0253(4) Uani 1 1 d . . . . .
H17 H 1.0574 0.5812 0.4325 0.030 Uiso 1 1 calc R . . . .
C18 C 0.93636(12) 0.4787(3) 0.38139(12) 0.0215(4) Uani 1 1 d . . . . .
H18 H 0.9117 0.6034 0.4018 0.026 Uiso 1 1 calc R . . . .
P1 P 0.76949(3) 0.31614(8) 0.30569(3) 0.01520(10) Uani 1 1 d . . . . .
Se1 Se 0.75191(2) 0.66094(3) 0.24189(2) 0.01861(6) Uani 1 1 d . . . . .

loop_
_atom_site_aniso_label
_atom_site_aniso_U_11
_atom_site_aniso_U_22
_atom_site_aniso_U_33
_atom_site_aniso_U_23
_atom_site_aniso_U_13
_atom_site_aniso_U_12
C1 0.0132(8) 0.0222(9) 0.0177(9) 0.0055(7) 0.0048(7) 0.0012(7)
C2 0.0213(10) 0.0208(9) 0.0270(10) -0.0008(8) 0.0075(8) 0.0009(8)
C3 0.0215(10) 0.0273(11) 0.0355(12) 0.0032(9) 0.0098(9) 0.0080(8)
C4 0.0148(9) 0.0346(11) 0.0297(11) 0.0065(9) 0.0041(8) 0.0049(8)
C5 0.0181(10) 0.0309(11) 0.0239(10) -0.0036(9) 0.0004(8) 0.0004(8)
C6 0.0182(9) 0.0245(10) 0.0228(10) -0.0007(8) 0.0051(8) 0.0043(8)
C7 0.0115(8) 0.0173(9) 0.0179(9) 0.0003(7) 0.0043(7) -0.0034(6)
C8 0.0156(9) 0.0177(9) 0.0218(10) 0.0002(7) 0.0046(8) -0.0017(7)
C9 0.0231(10) 0.0218(9) 0.0258(10) -0.0081(8) 0.0096(9) -0.0047(8)
C10 0.0222(10) 0.0305(10) 0.0195(10) -0.0037(8) 0.0074(8) -0.0110(8)
C11 0.0204(10) 0.0267(10) 0.0241(11) 0.0072(8) 0.0043(9) -0.0051(8)
C12 0.0163(9) 0.0188(9) 0.0272(10) 0.0031(7) 0.0063(8) -0.0010(7)
C13 0.0127(8) 0.0191(9) 0.0168(9) 0.0020(7) 0.0051(7) -0.0010(7)
C14 0.0165(9) 0.0187(9) 0.0283(11) -0.0007(8) 0.0068(8) -0.0013(7)
C15 0.0196(10) 0.0226(10) 0.0367(12) 0.0004(8) 0.0120(9) 0.0051(7)
C16 0.0136(9) 0.0345(11) 0.0263(11) 0.0044(8) 0.0049(8) 0.0009(8)
C17 0.0179(10) 0.0322(11) 0.0244(10) -0.0050(9) 0.0040(8) -0.0061(8)
C18 0.0170(9) 0.0248(10) 0.0228(10) -0.0040(8) 0.0061(8) -0.0019(8)
P1 0.0111(2) 0.0153(2) 0.0187(2) -0.00056(18) 0.00361(18) -0.00079(17)
Se1 0.01388(9) 0.01961(10) 0.02197(11) 0.00496(8) 0.00481(7) -0.00120(7)

loop_
_atom_type_symbol
_atom_type_description
_atom_type_scat_dispersion_real
_atom_type_scat_dispersion_imag
_atom_type_scat_source
C C 0.0033 0.0016 'International Tables Vol C Tables 4.2.6.8 and 6.1.1.4'
H H 0.0000 0.0000 'International Tables Vol C Tables 4.2.6.8 and 6.1.1.4'
P P 0.1023 0.0942 'International Tables Vol C Tables 4.2.6.8 and 6.1.1.4'
Se Se -0.0929 2.2259 'International Tables Vol C Tables 4.2.6.8 and 6.1.1.4'

loop_
_geom_angle_atom_site_label_1
_geom_angle_atom_site_label_2
_geom_angle_atom_site_label_3
_geom_angle
_geom_angle_site_symmetry_1
_geom_angle_site_symmetry_3
_geom_angle_publ_flag
C2 C1 Se1 118.20(14) . . ?
C6 C1 C2 120.08(17) . . ?
C6 C1 Se1 121.69(14) . . ?
C1 C2 H2 120.2 . . ?
C3 C2 C1 119.68(18) . . ?
C3 C2 H2 120.2 . . ?
C2 C3 H3 119.8 . . ?
C4 C3 C2 120.42(18) . . ?
C4 C3 H3 119.8 . . ?
C3 C4 H4 120.2 . . ?
C3 C4 C5 119.68(19) . . ?
C5 C4 H4 120.2 . . ?
C4 C5 H5 120.0 . . ?
C6 C5 C4 120.04(18) . . ?
C6 C5 H5 120.0 . . ?
C1 C6 C5 120.08(18) . . ?
C1 C6 H6 120.0 . . ?
C5 C6 H6 120.0 . . ?
C8 C7 C12 118.74(17) . . ?
C8 C7 P1 124.86(14) . . ?
C12 C7 P1 116.16(13) . . ?
C7 C8 H8 119.9 . . ?
C7 C8 C9 120.25(17) . . ?
C9 C8 H8 119.9 . . ?
C8 C9 H9 119.9 . . ?
C10 C9 C8 120.12(18) . . ?
C10 C9 H9 119.9 . . ?
C9 C10 H10 119.9 . . ?
C9 C10 C11 120.13(18) . . ?
C11 C10 H10 119.9 . . ?
C10 C11 H11 119.9 . . ?
C12 C11 C10 120.13(18) . . ?
C12 C11 H11 119.9 . . ?
C7 C12 H12 119.7 . . ?
C11 C12 C7 120.64(17) . . ?
C11 C12 H12 119.7 . . ?
C14 C13 C18 118.67(17) . . ?
C14 C13 P1 118.69(14) . . ?
C18 C13 P1 122.63(14) . . ?
C13 C14 H14 119.7 . . ?
C15 C14 C13 120.61(18) . . ?
C15 C14 H14 119.7 . . ?
C14 C15 H15 120.0 . . ?
C16 C15 C14 120.09(18) . . ?
C16 C15 H15 120.0 . . ?
C15 C16 H16 120.0 . . ?
C15 C16 C17 120.03(18) . . ?
C17 C16 H16 120.0 . . ?
C16 C17 H17 119.9 . . ?
C18 C17 C16 120.25(18) . . ?
C18 C17 H17 119.9 . . ?
C13 C18 H18 119.8 . . ?
C17 C18 C13 120.33(18) . . ?
C17 C18 H18 119.8 . . ?
C7 P1 Se1 103.62(6) . . ?
C13 P1 C7 100.15(8) . . ?
C13 P1 Se1 96.38(6) . . ?
C1 Se1 P1 98.66(5) . . ?

loop_
_geom_bond_atom_site_label_1
_geom_bond_atom_site_label_2
_geom_bond_distance
_geom_bond_site_symmetry_2
_geom_bond_publ_flag
C1 C2 1.389(2) . ?
C1 C6 1.381(3) . ?
C1 Se1 1.9316(18) . ?
C2 H2 0.9500 . ?
C2 C3 1.388(3) . ?
C3 H3 0.9500 . ?
C3 C4 1.380(3) . ?
C4 H4 0.9500 . ?
C4 C5 1.392(3) . ?
C5 H5 0.9500 . ?
C5 C6 1.386(3) . ?
C6 H6 0.9500 . ?
C7 C8 1.394(2) . ?
C7 C12 1.403(2) . ?
C7 P1 1.8421(18) . ?
C8 H8 0.9500 . ?
C8 C9 1.397(3) . ?
C9 H9 0.9500 . ?
C9 C10 1.376(3) . ?
C10 H10 0.9500 . ?
C10 C11 1.391(3) . ?
C11 H11 0.9500 . ?
C11 C12 1.376(3) . ?
C12 H12 0.9500 . ?
C13 C14 1.394(2) . ?
C13 C18 1.404(2) . ?
C13 P1 1.8343(18) . ?
C14 H14 0.9500 . ?
C14 C15 1.392(3) . ?
C15 H15 0.9500 . ?
C15 C16 1.376(3) . ?
C16 H16 0.9500 . ?
C16 C17 1.392(3) . ?
C17 H17 0.9500 . ?
C17 C18 1.382(3) . ?
C18 H18 0.9500 . ?
P1 Se1 2.2620(5) . ?

loop_
_geom_torsion_atom_site_label_1
_geom_torsion_atom_site_label_2
_geom_torsion_atom_site_label_3
_geom_torsion_atom_site_label_4
_geom_torsion
_geom_torsion_site_symmetry_1
_geom_torsion_site_symmetry_2
_geom_torsion_site_symmetry_3
_geom_torsion_site_symmetry_4
_geom_torsion_publ_flag
C1 C2 C3 C4 0.5(3) . . . . ?
C2 C1 C6 C5 0.1(3) . . . . ?
C2 C3 C4 C5 0.2(3) . . . . ?
C3 C4 C5 C6 -0.7(3) . . . . ?
C4 C5 C6 C1 0.6(3) . . . . ?
C6 C1 C2 C3 -0.6(3) . . . . ?
C7 C8 C9 C10 -0.1(3) . . . . ?
C8 C7 C12 C11 -0.8(3) . . . . ?
C8 C7 P1 C13 118.71(16) . . . . ?
C8 C7 P1 Se1 19.53(16) . . . . ?
C8 C9 C10 C11 -0.1(3) . . . . ?
C9 C10 C11 C12 -0.2(3) . . . . ?
C10 C11 C12 C7 0.6(3) . . . . ?
C12 C7 C8 C9 0.6(3) . . . . ?
C12 C7 P1 C13 -67.05(15) . . . . ?
C12 C7 P1 Se1 -166.22(12) . . . . ?
C13 C14 C15 C16 -0.8(3) . . . . ?
C14 C13 C18 C17 0.3(3) . . . . ?
C14 C13 P1 C7 131.62(15) . . . . ?
C14 C13 P1 Se1 -123.26(14) . . . . ?
C14 C15 C16 C17 -0.2(3) . . . . ?
C15 C16 C17 C18 1.2(3) . . . . ?
C16 C17 C18 C13 -1.2(3) . . . . ?
C18 C13 C14 C15 0.7(3) . . . . ?
C18 C13 P1 C7 -47.52(16) . . . . ?
C18 C13 P1 Se1 57.59(15) . . . . ?
P1 C7 C8 C9 174.66(14) . . . . ?
P1 C7 C12 C11 -175.44(15) . . . . ?
P1 C13 C14 C15 -178.50(15) . . . . ?
P1 C13 C18 C17 179.46(15) . . . . ?
Se1 C1 C2 C3 177.32(15) . . . . ?
Se1 C1 C6 C5 -177.81(14) . . . . ?
